data_4087830
loop_
_publ_author_name
'Liu, Yuesheng'
'Wang, Lei'
'Deng, Liang'

_publ_section_title
;
 Three-Coordinate Iron(II) Dialkenyl Compound with NHC Ligation:
 Synthesis, Structure, and Reactivity
;
_journal_issue 17
_journal_name_full Organometallics
_journal_page_first 4401
_journal_paper_doi 10.1021/acs.organomet.5b00632
_journal_volume 34
_journal_year 2015
_chemical_formula_moiety 'C63 H60 Fe N8'
_chemical_formula_sum 'C63 H60 Fe N8'
_chemical_formula_weight 985.04
_space_group_crystal_system triclinic
_space_group_IT_number 2
_space_group_name_Hall '-P 1'
_space_group_name_H-M_alt 'P -1'
_atom_sites_solution_hydrogens geom
_audit_creation_date 2015-07-09
_audit_creation_method
;
Olex2 1.2
(compiled 2015.01.26 svn.r3150 for OlexSys, GUI svn.r4998)
;
_cell_angle_alpha 97.527(10)
_cell_angle_beta 101.221(9)
_cell_angle_gamma 97.125(9)
_cell_formula_units_Z 2
_cell_length_a 12.091(5)
_cell_length_b 14.611(6)
_cell_length_c 16.613(7)
_cell_measurement_reflns_used 3021
_cell_measurement_temperature 140(2)
_cell_measurement_theta_max 23.226
_cell_measurement_theta_min 2.349
_cell_volume 2820(2)
_computing_cell_refinement 'SAINT v7.68A (Bruker, 2009)'
_computing_data_reduction 'SAINT v7.68A (Bruker, 2009)'
_computing_molecular_graphics 'Olex2 (Dolomanov et al., 2009)'
_computing_publication_material 'Olex2 (Dolomanov et al., 2009)'
_computing_structure_refinement 'XL (Sheldrick, 2008)'
_diffrn_ambient_temperature 140.15
_diffrn_measured_fraction_theta_full 0.995
_diffrn_measured_fraction_theta_max 0.995
_diffrn_measurement_device_type 'Bruker APEX-II CCD'
_diffrn_measurement_method '\f and \w scans'
_diffrn_radiation_monochromator graphite
_diffrn_radiation_type MoK\a
_diffrn_radiation_wavelength 0.71073
_diffrn_reflns_av_R_equivalents 0.0708
_diffrn_reflns_av_unetI/netI 0.1862
_diffrn_reflns_Laue_measured_fraction_full 0.995
_diffrn_reflns_Laue_measured_fraction_max 0.995
_diffrn_reflns_limit_h_max 17
_diffrn_reflns_limit_h_min -17
_diffrn_reflns_limit_k_max 20
_diffrn_reflns_limit_k_min -17
_diffrn_reflns_limit_l_max 23
_diffrn_reflns_limit_l_min -23
_diffrn_reflns_number 28267
_diffrn_reflns_point_group_measured_fraction_full 0.995
_diffrn_reflns_point_group_measured_fraction_max 0.995
_diffrn_reflns_theta_full 25.242
_diffrn_reflns_theta_max 26.000
_diffrn_reflns_theta_min 1.266
_diffrn_standards_number 0
_exptl_absorpt_coefficient_mu 0.313
_exptl_absorpt_correction_T_max 0.7461
_exptl_absorpt_correction_T_min 0.5822
_exptl_absorpt_correction_type multi-scan
_exptl_absorpt_process_details
;
SADABS-2008/1 (Bruker,2008) was used for absorption correction.
wR2(int) was 0.0897 before and 0.0570 after correction.
The Ratio of minimum to maximum transmission is 0.7803.
The \l/2 correction factor is 0.0015.
;
_exptl_crystal_colour red
_exptl_crystal_density_diffrn 1.160
_exptl_crystal_description block
_exptl_crystal_F_000 1040
_exptl_crystal_size_max 0.26
_exptl_crystal_size_mid 0.22
_exptl_crystal_size_min 0.16
_refine_diff_density_max 0.791
_refine_diff_density_min -0.897
_refine_diff_density_rms 0.101
_refine_ls_extinction_method none
_refine_ls_goodness_of_fit_ref 0.921
_refine_ls_hydrogen_treatment constr
_refine_ls_matrix_type full
_refine_ls_number_parameters 655
_refine_ls_number_reflns 11034
_refine_ls_number_restraints 0
_refine_ls_restrained_S_all 0.921
_refine_ls_R_factor_all 0.1287
_refine_ls_R_factor_gt 0.0725
_refine_ls_shift/su_max 0.001
_refine_ls_shift/su_mean 0.000
_refine_ls_structure_factor_coef Fsqd
_refine_ls_weighting_details 'w=1/[\s^2^(Fo^2^)+(0.1349P)^2^] where P=(Fo^2^+2Fc^2^)/3'
_refine_ls_weighting_scheme calc
_refine_ls_wR_factor_gt 0.1970
_refine_ls_wR_factor_ref 0.2388
_reflns_Friedel_coverage 0.000
_reflns_number_gt 5731
_reflns_number_total 11034
_reflns_threshold_expression 'I > 2\s(I)'
_cod_data_source_file om5b00632_si_002.cif
_cod_data_source_block 6
_cod_database_code 4087830
_shelxl_version_number 2014-3
_shelx_space_group_comment
;
The symmetry employed for this shelxl refinement is uniquely defined
by the following loop, which should always be used as a source of
symmetry information in preference to the above space-group names.
They are only intended as comments.
;
_shelx_estimated_absorpt_t_max 0.952
_shelx_estimated_absorpt_t_min 0.923
_olex2_refinement_description
;
1. Fixed Uiso
 At 1.2 times of:
  All C(H) groups
 At 1.5 times of:
  All C(H,H,H) groups
2.a Ternary CH refined with riding coordinates:
 C6(H6), C9(H9)
2.b Aromatic/amide H refined with riding coordinates:
 C13(H13), C14(H14), C15(H15), C16(H16), C17(H17), C20(H20), C21(H21),
 C22(H22), C23(H23), C24(H24), C27(H27), C28(H28), C29(H29), C30(H30), C31(H31),
  C33(H33), C34(H34), C35(H35), C36(H36), C37(H37), C39(H39), C40(H40),
 C41(H41), C42(H42), C43(H43), C46(H46), C47(H47), C48(H48), C49(H49), C50(H50),
  C53(H53), C54(H54), C55(H55), C56(H56), C57(H57), C59(H59), C60(H60),
 C61(H61), C62(H62), C63(H63)
2.c Idealised Me refined as rotating group:
 C4(H4A,H4B,H4C), C5(H5A,H5B,H5C), C7(H7A,H7B,H7C), C8(H8A,H8B,H8C), C10(H10A,
 H10B,H10C), C11(H11A,H11B,H11C)
;
_olex2_submission_special_instructions 'No special instructions were received'

loop_
_space_group_symop_operation_xyz
'x, y, z'
'-x, -y, -z'

loop_
_atom_site_label
_atom_site_type_symbol
_atom_site_fract_x
_atom_site_fract_y
_atom_site_fract_z
_atom_site_U_iso_or_equiv
_atom_site_adp_type
_atom_site_occupancy
_atom_site_site_symmetry_order
_atom_site_calc_flag
_atom_site_refinement_flags_posn
Fe1 Fe 0.21544(5) 0.29767(4) 0.25937(4) 0.0330(2) Uani 1 1 d .
N1 N -0.0337(3) 0.3375(2) 0.2180(2) 0.0344(8) Uani 1 1 d .
N2 N 0.0802(3) 0.4660(2) 0.2605(3) 0.0390(9) Uani 1 1 d .
N3 N 0.3711(3) 0.3693(2) 0.3257(3) 0.0395(9) Uani 1 1 d .
N4 N 0.3810(3) 0.3374(2) 0.3956(3) 0.0456(10) Uani 1 1 d .
N5 N 0.2832(3) 0.2885(2) 0.3956(2) 0.0409(9) Uani 1 1 d .
N6 N 0.2064(3) 0.1551(2) 0.2182(2) 0.0347(8) Uani 1 1 d .
N7 N 0.2466(3) 0.1599(2) 0.1500(2) 0.0351(9) Uani 1 1 d .
N8 N 0.2582(3) 0.2486(2) 0.1393(2) 0.0344(8) Uani 1 1 d .
C1 C 0.0774(3) 0.3729(3) 0.2422(2) 0.0292(9) Uani 1 1 d .
C2 C -0.1006(4) 0.4064(3) 0.2246(3) 0.0444(12) Uani 1 1 d .
C3 C -0.0291(4) 0.4885(3) 0.2531(4) 0.0495(14) Uani 1 1 d .
C4 C -0.2300(4) 0.3898(4) 0.2106(4) 0.0638(17) Uani 1 1 d .
H4A H -0.2531 0.3517 0.2507 0.096 Uiso 1 1 calc GR
H4B H -0.2625 0.3570 0.1540 0.096 Uiso 1 1 calc GR
H4C H -0.2578 0.4499 0.2182 0.096 Uiso 1 1 calc GR
C5 C -0.0576(5) 0.5841(4) 0.2727(5) 0.0718(19) Uani 1 1 d .
H5A H -0.1374 0.5849 0.2467 0.108 Uiso 1 1 calc GR
H5B H -0.0078 0.6287 0.2513 0.108 Uiso 1 1 calc GR
H5C H -0.0462 0.6015 0.3331 0.108 Uiso 1 1 calc GR
C6 C -0.0703(4) 0.2378(3) 0.1808(3) 0.0463(12) Uani 1 1 d .
H6 H 0.0018 0.2105 0.1825 0.056 Uiso 1 1 calc R
C7 C -0.1245(4) 0.2285(4) 0.0906(4) 0.0617(15) Uani 1 1 d .
H7A H -0.1331 0.1631 0.0645 0.093 Uiso 1 1 calc GR
H7B H -0.0762 0.2678 0.0635 0.093 Uiso 1 1 calc GR
H7C H -0.1997 0.2484 0.0847 0.093 Uiso 1 1 calc GR
C8 C -0.1352(6) 0.1842(4) 0.2305(5) 0.083(2) Uani 1 1 d .
H8A H -0.0919 0.1934 0.2880 0.124 Uiso 1 1 calc GR
H8B H -0.1480 0.1177 0.2071 0.124 Uiso 1 1 calc GR
H8C H -0.2089 0.2060 0.2293 0.124 Uiso 1 1 calc GR
C9 C 0.1897(4) 0.5308(3) 0.2835(4) 0.0483(13) Uani 1 1 d .
H9 H 0.2510 0.4904 0.2859 0.058 Uiso 1 1 calc R
C10 C 0.2100(5) 0.5876(4) 0.3685(4) 0.0737(19) Uani 1 1 d .
H10A H 0.1623 0.6371 0.3669 0.110 Uiso 1 1 calc GR
H10B H 0.2905 0.6155 0.3861 0.110 Uiso 1 1 calc GR
H10C H 0.1903 0.5471 0.4079 0.110 Uiso 1 1 calc GR
C11 C 0.2015(4) 0.5868(4) 0.2143(4) 0.0650(16) Uani 1 1 d .
H11A H 0.1707 0.5468 0.1604 0.097 Uiso 1 1 calc GR
H11B H 0.2822 0.6104 0.2186 0.097 Uiso 1 1 calc GR
H11C H 0.1590 0.6395 0.2191 0.097 Uiso 1 1 calc GR
C12 C 0.4644(3) 0.4354(3) 0.3178(3) 0.0417(12) Uani 1 1 d .
C13 C 0.4574(4) 0.4663(3) 0.2420(4) 0.0465(13) Uani 1 1 d .
H13 H 0.3956 0.4388 0.1973 0.056 Uiso 1 1 calc R
C14 C 0.5388(4) 0.5370(3) 0.2293(4) 0.0551(14) Uani 1 1 d .
H14 H 0.5326 0.5578 0.1770 0.066 Uiso 1 1 calc R
C15 C 0.6280(4) 0.5755(4) 0.2948(4) 0.0601(16) Uani 1 1 d .
H15 H 0.6832 0.6245 0.2881 0.072 Uiso 1 1 calc R
C16 C 0.6378(4) 0.5439(4) 0.3693(4) 0.0582(15) Uani 1 1 d .
H16 H 0.7021 0.5697 0.4126 0.070 Uiso 1 1 calc R
C17 C 0.5553(4) 0.4740(4) 0.3841(4) 0.0612(16) Uani 1 1 d .
H17 H 0.5615 0.4543 0.4368 0.073 Uiso 1 1 calc R
C18 C 0.2870(4) 0.2390(3) 0.4644(3) 0.0436(12) Uani 1 1 d .
C19 C 0.3945(4) 0.2003(3) 0.4932(3) 0.0423(11) Uani 1 1 d .
C20 C 0.4340(4) 0.1418(3) 0.4365(3) 0.0457(12) Uani 1 1 d .
H20 H 0.3926 0.1272 0.3805 0.055 Uiso 1 1 calc R
C21 C 0.5313(4) 0.1047(3) 0.4594(4) 0.0516(13) Uani 1 1 d .
H21 H 0.5564 0.0636 0.4200 0.062 Uiso 1 1 calc R
C22 C 0.5931(4) 0.1275(3) 0.5408(4) 0.0492(13) Uani 1 1 d .
H22 H 0.6609 0.1018 0.5574 0.059 Uiso 1 1 calc R
C23 C 0.5571(4) 0.1862(3) 0.5964(3) 0.0497(13) Uani 1 1 d .
H23 H 0.6013 0.2030 0.6515 0.060 Uiso 1 1 calc R
C24 C 0.4567(4) 0.2226(3) 0.5745(3) 0.0451(12) Uani 1 1 d .
H24 H 0.4309 0.2622 0.6147 0.054 Uiso 1 1 calc R
C25 C 0.1941(4) 0.2248(3) 0.4952(3) 0.0419(12) Uani 1 1 d .
C26 C 0.1932(4) 0.1635(3) 0.5639(3) 0.0396(11) Uani 1 1 d .
C27 C 0.2182(4) 0.0736(3) 0.5550(4) 0.0529(14) Uani 1 1 d .
H27 H 0.2375 0.0471 0.5051 0.063 Uiso 1 1 calc R
C28 C 0.2152(4) 0.0222(4) 0.6190(4) 0.0588(15) Uani 1 1 d .
H28 H 0.2352 -0.0388 0.6131 0.071 Uiso 1 1 calc R
C29 C 0.1848(4) 0.0559(4) 0.6891(4) 0.0652(17) Uani 1 1 d .
H29 H 0.1827 0.0186 0.7317 0.078 Uiso 1 1 calc R
C30 C 0.1561(4) 0.1465(4) 0.6996(4) 0.0552(14) Uani 1 1 d .
H30 H 0.1342 0.1708 0.7490 0.066 Uiso 1 1 calc R
C31 C 0.1603(3) 0.1997(3) 0.6369(3) 0.0404(11) Uani 1 1 d .
H31 H 0.1408 0.2609 0.6431 0.049 Uiso 1 1 calc R
C32 C 0.0858(4) 0.2627(3) 0.4712(3) 0.0374(10) Uani 1 1 d .
C33 C -0.0185(4) 0.2118(4) 0.4734(3) 0.0501(13) Uani 1 1 d .
H33 H -0.0212 0.1499 0.4856 0.060 Uiso 1 1 calc R
C34 C -0.1208(4) 0.2507(4) 0.4577(4) 0.0589(15) Uani 1 1 d .
H34 H -0.1917 0.2167 0.4607 0.071 Uiso 1 1 calc R
C35 C -0.1138(5) 0.3405(4) 0.4378(3) 0.0535(14) Uani 1 1 d .
H35 H -0.1820 0.3668 0.4254 0.064 Uiso 1 1 calc R
C36 C -0.0152(5) 0.3911(4) 0.4353(3) 0.0539(13) Uani 1 1 d .
H36 H -0.0136 0.4529 0.4230 0.065 Uiso 1 1 calc R
C37 C 0.0849(4) 0.3531(3) 0.4507(3) 0.0468(12) Uani 1 1 d .
H37 H 0.1545 0.3889 0.4473 0.056 Uiso 1 1 calc R
C38 C 0.1912(3) 0.0649(3) 0.2405(3) 0.0358(10) Uani 1 1 d .
C39 C 0.1328(4) 0.0529(3) 0.3018(3) 0.0409(11) Uani 1 1 d .
H39 H 0.1032 0.1042 0.3265 0.049 Uiso 1 1 calc R
C40 C 0.1159(4) -0.0321(3) 0.3287(3) 0.0481(12) Uani 1 1 d .
H40 H 0.0759 -0.0383 0.3720 0.058 Uiso 1 1 calc R
C41 C 0.1560(4) -0.1069(3) 0.2938(3) 0.0502(13) Uani 1 1 d .
H41 H 0.1435 -0.1657 0.3117 0.060 Uiso 1 1 calc R
C42 C 0.2152(4) -0.0960(3) 0.2314(4) 0.0577(15) Uani 1 1 d .
H42 H 0.2444 -0.1479 0.2072 0.069 Uiso 1 1 calc R
C43 C 0.2332(4) -0.0104(3) 0.2032(3) 0.0453(12) Uani 1 1 d .
H43 H 0.2730 -0.0039 0.1598 0.054 Uiso 1 1 calc R
C44 C 0.3144(3) 0.2688(3) 0.0764(3) 0.0327(10) Uani 1 1 d .
C45 C 0.2701(4) 0.3453(3) 0.0343(3) 0.0381(11) Uani 1 1 d .
C46 C 0.3417(4) 0.4192(3) 0.0183(4) 0.0536(14) Uani 1 1 d .
H46 H 0.4219 0.4199 0.0317 0.064 Uiso 1 1 calc R
C47 C 0.2991(5) 0.4920(4) -0.0166(5) 0.0722(19) Uani 1 1 d .
H47 H 0.3498 0.5418 -0.0273 0.087 Uiso 1 1 calc R
C48 C 0.1820(6) 0.4922(4) -0.0361(5) 0.080(2) Uani 1 1 d .
H48 H 0.1520 0.5418 -0.0602 0.096 Uiso 1 1 calc R
C49 C 0.1110(5) 0.4206(5) -0.0201(4) 0.0738(19) Uani 1 1 d .
H49 H 0.0310 0.4207 -0.0329 0.089 Uiso 1 1 calc R
C50 C 0.1537(4) 0.3461(4) 0.0149(4) 0.0551(14) Uani 1 1 d .
H50 H 0.1026 0.2964 0.0253 0.066 Uiso 1 1 calc R
C51 C 0.4037(3) 0.2261(3) 0.0580(3) 0.0314(9) Uani 1 1 d .
C52 C 0.4490(3) 0.2340(3) -0.0177(3) 0.0324(10) Uani 1 1 d .
C53 C 0.5667(4) 0.2419(3) -0.0137(3) 0.0429(11) Uani 1 1 d .
H53 H 0.6163 0.2433 0.0385 0.051 Uiso 1 1 calc R
C54 C 0.6123(4) 0.2475(4) -0.0815(3) 0.0509(13) Uani 1 1 d .
H54 H 0.6928 0.2537 -0.0757 0.061 Uiso 1 1 calc R
C55 C 0.5433(4) 0.2445(3) -0.1593(3) 0.0473(12) Uani 1 1 d .
H55 H 0.5749 0.2493 -0.2069 0.057 Uiso 1 1 calc R
C56 C 0.4279(4) 0.2344(3) -0.1648(3) 0.0465(12) Uani 1 1 d .
H56 H 0.3788 0.2306 -0.2176 0.056 Uiso 1 1 calc R
C57 C 0.3814(4) 0.2296(3) -0.0968(3) 0.0387(11) Uani 1 1 d .
H57 H 0.3008 0.2230 -0.1034 0.046 Uiso 1 1 calc R
C58 C 0.4596(3) 0.1671(3) 0.1161(3) 0.0349(10) Uani 1 1 d .
C59 C 0.5066(4) 0.2029(3) 0.1983(3) 0.0399(11) Uani 1 1 d .
H59 H 0.5042 0.2663 0.2187 0.048 Uiso 1 1 calc R
C60 C 0.5570(4) 0.1475(4) 0.2514(3) 0.0472(12) Uani 1 1 d .
H60 H 0.5890 0.1731 0.3079 0.057 Uiso 1 1 calc R
C61 C 0.5611(4) 0.0564(4) 0.2232(3) 0.0520(13) Uani 1 1 d .
H61 H 0.5922 0.0178 0.2608 0.062 Uiso 1 1 calc R
C62 C 0.5201(4) 0.0196(4) 0.1396(4) 0.0537(14) Uani 1 1 d .
H62 H 0.5271 -0.0428 0.1194 0.064 Uiso 1 1 calc R
C63 C 0.4689(4) 0.0749(3) 0.0861(3) 0.0440(11) Uani 1 1 d .
H63 H 0.4400 0.0501 0.0289 0.053 Uiso 1 1 calc R

loop_
_atom_site_aniso_label
_atom_site_aniso_U_11
_atom_site_aniso_U_22
_atom_site_aniso_U_33
_atom_site_aniso_U_23
_atom_site_aniso_U_13
_atom_site_aniso_U_12
Fe1 0.0315(3) 0.0295(3) 0.0390(4) 0.0023(3) 0.0084(3) 0.0109(2)
N1 0.040(2) 0.0289(18) 0.035(2) 0.0044(15) 0.0068(17) 0.0076(15)
N2 0.0329(19) 0.0261(18) 0.060(3) 0.0059(17) 0.0146(18) 0.0055(14)
N3 0.043(2) 0.038(2) 0.040(3) 0.0026(17) 0.0120(18) 0.0134(16)
N4 0.047(2) 0.034(2) 0.052(3) -0.0031(18) 0.008(2) 0.0066(17)
N5 0.051(2) 0.037(2) 0.038(2) 0.0054(17) 0.0126(19) 0.0152(17)
N6 0.0292(18) 0.0354(19) 0.042(2) 0.0084(16) 0.0096(17) 0.0070(14)
N7 0.0284(18) 0.0297(19) 0.047(2) 0.0062(16) 0.0066(17) 0.0060(14)
N8 0.0331(18) 0.0274(18) 0.045(2) 0.0062(16) 0.0103(17) 0.0110(14)
C1 0.042(2) 0.031(2) 0.018(2) -0.0044(16) 0.0181(18) 0.0094(17)
C2 0.035(2) 0.043(3) 0.058(3) 0.008(2) 0.013(2) 0.010(2)
C3 0.035(2) 0.035(2) 0.081(4) 0.004(2) 0.015(3) 0.0173(19)
C4 0.035(3) 0.059(3) 0.099(5) 0.010(3) 0.014(3) 0.014(2)
C5 0.053(3) 0.048(3) 0.118(6) -0.002(3) 0.027(3) 0.022(2)
C6 0.050(3) 0.036(2) 0.044(3) -0.005(2) 0.001(2) 0.003(2)
C7 0.053(3) 0.058(3) 0.065(4) -0.004(3) 0.001(3) 0.009(2)
C8 0.111(5) 0.043(3) 0.097(5) 0.007(3) 0.045(4) -0.010(3)
C9 0.033(2) 0.034(2) 0.080(4) 0.011(2) 0.015(2) 0.0050(19)
C10 0.070(4) 0.054(3) 0.084(5) -0.015(3) 0.020(3) -0.017(3)
C11 0.057(3) 0.054(3) 0.092(5) 0.024(3) 0.027(3) 0.006(3)
C12 0.031(2) 0.032(2) 0.058(3) -0.011(2) 0.008(2) 0.0075(18)
C13 0.037(2) 0.038(3) 0.066(4) 0.000(2) 0.019(2) 0.0062(19)
C14 0.048(3) 0.037(3) 0.085(4) 0.008(3) 0.027(3) 0.006(2)
C15 0.047(3) 0.042(3) 0.093(5) -0.003(3) 0.028(3) 0.005(2)
C16 0.036(3) 0.053(3) 0.076(4) -0.009(3) 0.007(3) -0.004(2)
C17 0.045(3) 0.056(3) 0.073(4) -0.010(3) 0.004(3) 0.006(2)
C18 0.039(3) 0.033(2) 0.055(3) 0.001(2) 0.004(2) 0.0071(19)
C19 0.038(2) 0.040(2) 0.048(3) 0.004(2) 0.005(2) 0.0095(19)
C20 0.051(3) 0.045(3) 0.041(3) 0.000(2) 0.008(2) 0.017(2)
C21 0.055(3) 0.042(3) 0.065(4) 0.011(2) 0.022(3) 0.017(2)
C22 0.039(3) 0.054(3) 0.059(4) 0.013(3) 0.010(3) 0.016(2)
C23 0.044(3) 0.054(3) 0.048(3) 0.008(2) 0.000(2) 0.014(2)
C24 0.043(3) 0.044(3) 0.048(3) -0.001(2) 0.012(2) 0.010(2)
C25 0.043(3) 0.030(2) 0.047(3) -0.014(2) 0.011(2) 0.0015(18)
C26 0.037(2) 0.029(2) 0.051(3) 0.003(2) 0.011(2) 0.0028(17)
C27 0.044(3) 0.033(3) 0.080(4) 0.005(3) 0.010(3) 0.009(2)
C28 0.053(3) 0.047(3) 0.078(5) 0.017(3) 0.010(3) 0.013(2)
C29 0.051(3) 0.064(4) 0.089(5) 0.049(3) 0.014(3) 0.004(3)
C30 0.042(3) 0.076(4) 0.048(3) 0.016(3) 0.012(2) -0.001(2)
C31 0.032(2) 0.039(2) 0.050(3) 0.011(2) 0.008(2) 0.0022(18)
C32 0.042(2) 0.035(2) 0.037(3) 0.0048(19) 0.007(2) 0.0150(19)
C33 0.037(3) 0.052(3) 0.059(4) 0.004(2) 0.007(2) 0.008(2)
C34 0.046(3) 0.068(4) 0.058(4) 0.000(3) 0.010(3) 0.003(3)
C35 0.057(3) 0.067(4) 0.043(3) -0.001(3) 0.019(3) 0.032(3)
C36 0.064(3) 0.054(3) 0.046(3) 0.001(2) 0.010(3) 0.024(3)
C37 0.060(3) 0.041(3) 0.041(3) 0.003(2) 0.012(2) 0.015(2)
C38 0.028(2) 0.031(2) 0.047(3) 0.0081(19) 0.003(2) 0.0045(17)
C39 0.038(2) 0.042(3) 0.044(3) 0.004(2) 0.014(2) 0.0045(19)
C40 0.046(3) 0.045(3) 0.051(3) 0.009(2) 0.011(2) -0.006(2)
C41 0.058(3) 0.044(3) 0.050(3) 0.018(2) 0.010(3) 0.002(2)
C42 0.070(4) 0.041(3) 0.073(4) 0.013(3) 0.032(3) 0.020(2)
C43 0.051(3) 0.035(2) 0.057(3) 0.011(2) 0.024(3) 0.014(2)
C44 0.036(2) 0.026(2) 0.036(3) 0.0041(17) 0.008(2) 0.0038(17)
C45 0.038(2) 0.031(2) 0.051(3) 0.011(2) 0.015(2) 0.0152(18)
C46 0.052(3) 0.042(3) 0.076(4) 0.024(3) 0.018(3) 0.019(2)
C47 0.089(4) 0.044(3) 0.105(6) 0.033(3) 0.049(4) 0.028(3)
C48 0.090(5) 0.068(4) 0.110(6) 0.048(4) 0.043(4) 0.050(4)
C49 0.055(3) 0.086(4) 0.099(6) 0.044(4) 0.019(3) 0.044(3)
C50 0.052(3) 0.053(3) 0.073(4) 0.026(3) 0.026(3) 0.024(2)
C51 0.036(2) 0.026(2) 0.033(3) 0.0023(17) 0.0089(19) 0.0088(17)
C52 0.034(2) 0.025(2) 0.037(3) 0.0059(17) 0.005(2) 0.0065(16)
C53 0.040(3) 0.054(3) 0.033(3) -0.002(2) 0.008(2) 0.009(2)
C54 0.038(3) 0.065(3) 0.050(3) 0.009(3) 0.013(2) 0.002(2)
C55 0.060(3) 0.047(3) 0.041(3) 0.011(2) 0.024(3) 0.005(2)
C56 0.050(3) 0.052(3) 0.036(3) 0.017(2) 0.003(2) 0.005(2)
C57 0.035(2) 0.045(3) 0.038(3) 0.010(2) 0.009(2) 0.0074(19)
C58 0.034(2) 0.034(2) 0.040(3) 0.0090(19) 0.010(2) 0.0124(18)
C59 0.038(2) 0.040(2) 0.045(3) 0.008(2) 0.012(2) 0.0118(19)
C60 0.039(3) 0.072(3) 0.034(3) 0.016(2) 0.005(2) 0.020(2)
C61 0.054(3) 0.072(4) 0.044(3) 0.026(3) 0.016(3) 0.036(3)
C62 0.068(3) 0.047(3) 0.063(4) 0.022(3) 0.029(3) 0.035(2)
C63 0.051(3) 0.043(3) 0.042(3) 0.010(2) 0.009(2) 0.021(2)

loop_
_atom_type_symbol
_atom_type_description
_atom_type_scat_dispersion_real
_atom_type_scat_dispersion_imag
_atom_type_scat_source
C C 0.0033 0.0016 'International Tables Vol C Tables 4.2.6.8 and 6.1.1.4'
H H 0.0000 0.0000 'International Tables Vol C Tables 4.2.6.8 and 6.1.1.4'
Fe Fe 0.3463 0.8444 'International Tables Vol C Tables 4.2.6.8 and 6.1.1.4'
N N 0.0061 0.0033 'International Tables Vol C Tables 4.2.6.8 and 6.1.1.4'

loop_
_geom_angle_atom_site_label_1
_geom_angle_atom_site_label_2
_geom_angle_atom_site_label_3
_geom_angle
N3 Fe1 N5 57.50(15)
N3 Fe1 N6 117.21(13)
N3 Fe1 N8 101.13(14)
N3 Fe1 C1 117.49(15)
N6 Fe1 N5 94.64(14)
N6 Fe1 N8 59.47(13)
N6 Fe1 C1 125.27(14)
N8 Fe1 N5 136.40(13)
C1 Fe1 N5 112.69(14)
C1 Fe1 N8 110.90(14)
C1 N1 C2 111.1(3)
C1 N1 C6 120.6(3)
C2 N1 C6 127.9(4)
C1 N2 C3 111.2(3)
C1 N2 C9 121.2(3)
C3 N2 C9 127.7(4)
N4 N3 Fe1 102.3(3)
N4 N3 C12 116.4(4)
C12 N3 Fe1 141.3(3)
N3 N4 N5 107.5(4)
N4 N5 Fe1 91.7(3)
N4 N5 C18 113.1(4)
C18 N5 Fe1 150.4(3)
N7 N6 Fe1 99.2(2)
N7 N6 C38 115.1(3)
C38 N6 Fe1 144.8(3)
N6 N7 N8 107.4(3)
N7 N8 Fe1 93.5(3)
N7 N8 C44 115.2(3)
C44 N8 Fe1 147.9(3)
N1 C1 Fe1 127.0(3)
N1 C1 N2 105.0(3)
N2 C1 Fe1 127.7(3)
N1 C2 C4 125.0(4)
C3 C2 N1 107.1(4)
C3 C2 C4 127.6(4)
N2 C3 C5 125.6(4)
C2 C3 N2 105.5(4)
C2 C3 C5 129.0(4)
C2 C4 H4A 109.5
C2 C4 H4B 109.5
C2 C4 H4C 109.5
H4A C4 H4B 109.5
H4A C4 H4C 109.5
H4B C4 H4C 109.5
C3 C5 H5A 109.5
C3 C5 H5B 109.5
C3 C5 H5C 109.5
H5A C5 H5B 109.5
H5A C5 H5C 109.5
H5B C5 H5C 109.5
N1 C6 H6 105.4
N1 C6 C7 110.8(4)
C7 C6 H6 105.4
C8 C6 N1 113.2(4)
C8 C6 H6 105.4
C8 C6 C7 115.6(5)
C6 C7 H7A 109.5
C6 C7 H7B 109.5
C6 C7 H7C 109.5
H7A C7 H7B 109.5
H7A C7 H7C 109.5
H7B C7 H7C 109.5
C6 C8 H8A 109.5
C6 C8 H8B 109.5
C6 C8 H8C 109.5
H8A C8 H8B 109.5
H8A C8 H8C 109.5
H8B C8 H8C 109.5
N2 C9 H9 105.9
N2 C9 C10 113.5(4)
N2 C9 C11 109.7(4)
C10 C9 H9 105.9
C10 C9 C11 115.0(5)
C11 C9 H9 105.9
C9 C10 H10A 109.5
C9 C10 H10B 109.5
C9 C10 H10C 109.5
H10A C10 H10B 109.5
H10A C10 H10C 109.5
H10B C10 H10C 109.5
C9 C11 H11A 109.5
C9 C11 H11B 109.5
C9 C11 H11C 109.5
H11A C11 H11B 109.5
H11A C11 H11C 109.5
H11B C11 H11C 109.5
C13 C12 N3 116.9(4)
C13 C12 C17 120.0(5)
C17 C12 N3 123.0(5)
C12 C13 H13 119.1
C12 C13 C14 121.9(5)
C14 C13 H13 119.1
C13 C14 H14 120.9
C15 C14 C13 118.1(6)
C15 C14 H14 120.9
C14 C15 H15 119.7
C16 C15 C14 120.6(5)
C16 C15 H15 119.7
C15 C16 H16 118.9
C15 C16 C17 122.2(5)
C17 C16 H16 118.9
C12 C17 C16 117.2(6)
C12 C17 H17 121.4
C16 C17 H17 121.4
N5 C18 C19 117.0(4)
C25 C18 N5 118.7(4)
C25 C18 C19 124.2(5)
C20 C19 C18 118.9(4)
C20 C19 C24 118.9(4)
C24 C19 C18 122.2(4)
C19 C20 H20 119.4
C21 C20 C19 121.3(5)
C21 C20 H20 119.4
C20 C21 H21 120.3
C20 C21 C22 119.5(5)
C22 C21 H21 120.3
C21 C22 H22 120.0
C23 C22 C21 119.9(5)
C23 C22 H22 120.0
C22 C23 H23 119.4
C22 C23 C24 121.3(5)
C24 C23 H23 119.4
C19 C24 C23 119.1(5)
C19 C24 H24 120.4
C23 C24 H24 120.4
C18 C25 C26 119.2(4)
C18 C25 C32 127.0(5)
C32 C25 C26 113.7(4)
C27 C26 C25 122.6(5)
C27 C26 C31 119.1(5)
C31 C26 C25 118.2(4)
C26 C27 H27 120.2
C26 C27 C28 119.6(5)
C28 C27 H27 120.2
C27 C28 H28 119.0
C29 C28 C27 122.0(5)
C29 C28 H28 119.0
C28 C29 H29 120.0
C28 C29 C30 119.9(5)
C30 C29 H29 120.0
C29 C30 H30 120.5
C31 C30 C29 119.1(5)
C31 C30 H30 120.5
C26 C31 H31 119.9
C30 C31 C26 120.2(5)
C30 C31 H31 119.9
C33 C32 C25 120.7(4)
C33 C32 C37 117.3(4)
C37 C32 C25 121.8(4)
C32 C33 H33 119.5
C32 C33 C34 121.0(5)
C34 C33 H33 119.5
C33 C34 H34 121.1
C35 C34 C33 117.8(5)
C35 C34 H34 121.1
C34 C35 H35 118.7
C36 C35 C34 122.6(5)
C36 C35 H35 118.7
C35 C36 H36 120.2
C35 C36 C37 119.6(5)
C37 C36 H36 120.2
C32 C37 H37 119.2
C36 C37 C32 121.6(5)
C36 C37 H37 119.2
C39 C38 N6 117.5(4)
C39 C38 C43 119.5(4)
C43 C38 N6 123.1(4)
C38 C39 H39 119.3
C38 C39 C40 121.5(4)
C40 C39 H39 119.3
C39 C40 H40 119.7
C41 C40 C39 120.5(5)
C41 C40 H40 119.7
C40 C41 H41 120.6
C40 C41 C42 118.7(5)
C42 C41 H41 120.6
C41 C42 H42 119.2
C41 C42 C43 121.6(5)
C43 C42 H42 119.2
C38 C43 C42 118.2(5)
C38 C43 H43 120.9
C42 C43 H43 120.9
N8 C44 C45 112.2(3)
C51 C44 N8 123.8(4)
C51 C44 C45 124.0(4)
C46 C45 C44 122.4(4)
C50 C45 C44 119.3(4)
C50 C45 C46 118.2(4)
C45 C46 H46 119.2
C47 C46 C45 121.5(5)
C47 C46 H46 119.2
C46 C47 H47 120.0
C46 C47 C48 119.9(5)
C48 C47 H47 120.0
C47 C48 H48 120.4
C49 C48 C47 119.1(5)
C49 C48 H48 120.4
C48 C49 H49 119.4
C48 C49 C50 121.3(5)
C50 C49 H49 119.4
C45 C50 C49 120.0(5)
C45 C50 H50 120.0
C49 C50 H50 120.0
C44 C51 C52 123.7(4)
C44 C51 C58 119.7(4)
C52 C51 C58 116.6(3)
C53 C52 C51 120.1(4)
C57 C52 C51 124.4(4)
C57 C52 C53 115.5(4)
C52 C53 H53 118.8
C54 C53 C52 122.4(5)
C54 C53 H53 118.8
C53 C54 H54 119.5
C53 C54 C55 120.9(4)
C55 C54 H54 119.5
C54 C55 H55 121.3
C56 C55 C54 117.5(5)
C56 C55 H55 121.3
C55 C56 H56 119.0
C57 C56 C55 122.0(5)
C57 C56 H56 119.0
C52 C57 H57 119.1
C56 C57 C52 121.7(4)
C56 C57 H57 119.1
C59 C58 C51 121.3(4)
C59 C58 C63 118.9(4)
C63 C58 C51 119.7(4)
C58 C59 H59 119.7
C58 C59 C60 120.7(4)
C60 C59 H59 119.7
C59 C60 H60 119.8
C61 C60 C59 120.4(5)
C61 C60 H60 119.8
C60 C61 H61 119.9
C60 C61 C62 120.2(5)
C62 C61 H61 119.9
C61 C62 H62 120.3
C63 C62 C61 119.5(5)
C63 C62 H62 120.3
C58 C63 H63 120.0
C62 C63 C58 120.0(5)
C62 C63 H63 120.0

loop_
_geom_bond_atom_site_label_1
_geom_bond_atom_site_label_2
_geom_bond_distance
Fe1 N3 2.062(4)
Fe1 N5 2.279(4)
Fe1 N6 2.088(3)
Fe1 N8 2.208(4)
Fe1 C1 2.105(4)
N1 C1 1.340(5)
N1 C2 1.375(5)
N1 C6 1.483(5)
N2 C1 1.348(5)
N2 C3 1.387(5)
N2 C9 1.481(5)
N3 N4 1.297(6)
N3 C12 1.430(6)
N4 N5 1.304(5)
N5 C18 1.428(6)
N6 N7 1.323(5)
N6 C38 1.414(5)
N7 N8 1.325(5)
N8 C44 1.396(5)
C2 C3 1.359(6)
C2 C4 1.519(6)
C3 C5 1.489(6)
C4 H4A 0.9800
C4 H4B 0.9800
C4 H4C 0.9800
C5 H5A 0.9800
C5 H5B 0.9800
C5 H5C 0.9800
C6 H6 1.0000
C6 C7 1.495(7)
C6 C8 1.476(8)
C7 H7A 0.9800
C7 H7B 0.9800
C7 H7C 0.9800
C8 H8A 0.9800
C8 H8B 0.9800
C8 H8C 0.9800
C9 H9 1.0000
C9 C10 1.499(8)
C9 C11 1.515(8)
C10 H10A 0.9800
C10 H10B 0.9800
C10 H10C 0.9800
C11 H11A 0.9800
C11 H11B 0.9800
C11 H11C 0.9800
C12 C13 1.383(7)
C12 C17 1.397(7)
C13 H13 0.9500
C13 C14 1.403(6)
C14 H14 0.9500
C14 C15 1.377(8)
C15 H15 0.9500
C15 C16 1.366(8)
C16 H16 0.9500
C16 C17 1.416(7)
C17 H17 0.9500
C18 C19 1.500(6)
C18 C25 1.326(6)
C19 C20 1.383(6)
C19 C24 1.387(7)
C20 H20 0.9500
C20 C21 1.363(6)
C21 H21 0.9500
C21 C22 1.388(7)
C22 H22 0.9500
C22 C23 1.349(7)
C23 H23 0.9500
C23 C24 1.388(6)
C24 H24 0.9500
C25 C26 1.542(7)
C25 C32 1.488(6)
C26 C27 1.380(6)
C26 C31 1.406(7)
C27 H27 0.9500
C27 C28 1.384(8)
C28 H28 0.9500
C28 C29 1.339(8)
C29 H29 0.9500
C29 C30 1.407(8)
C30 H30 0.9500
C30 C31 1.384(7)
C31 H31 0.9500
C32 C33 1.393(6)
C32 C37 1.406(6)
C33 H33 0.9500
C33 C34 1.417(7)
C34 H34 0.9500
C34 C35 1.391(7)
C35 H35 0.9500
C35 C36 1.334(7)
C36 H36 0.9500
C36 C37 1.387(7)
C37 H37 0.9500
C38 C39 1.364(6)
C38 C43 1.392(6)
C39 H39 0.9500
C39 C40 1.379(6)
C40 H40 0.9500
C40 C41 1.356(7)
C41 H41 0.9500
C41 C42 1.384(7)
C42 H42 0.9500
C42 C43 1.399(7)
C43 H43 0.9500
C44 C45 1.494(6)
C44 C51 1.377(6)
C45 C46 1.385(6)
C45 C50 1.383(6)
C46 H46 0.9500
C46 C47 1.384(7)
C47 H47 0.9500
C47 C48 1.390(8)
C48 H48 0.9500
C48 C49 1.356(8)
C49 H49 0.9500
C49 C50 1.406(7)
C50 H50 0.9500
C51 C52 1.478(6)
C51 C58 1.496(6)
C52 C53 1.401(6)
C52 C57 1.395(6)
C53 H53 0.9500
C53 C54 1.356(7)
C54 H54 0.9500
C54 C55 1.387(7)
C55 H55 0.9500
C55 C56 1.369(7)
C56 H56 0.9500
C56 C57 1.362(7)
C57 H57 0.9500
C58 C59 1.378(7)
C58 C63 1.401(6)
C59 H59 0.9500
C59 C60 1.379(6)
C60 H60 0.9500
C60 C61 1.363(7)
C61 H61 0.9500
C61 C62 1.390(8)
C62 H62 0.9500
C62 C63 1.388(7)
C63 H63 0.9500

loop_
_geom_torsion_atom_site_label_1
_geom_torsion_atom_site_label_2
_geom_torsion_atom_site_label_3
_geom_torsion_atom_site_label_4
_geom_torsion
Fe1 N3 N4 N5 -9.9(4)
Fe1 N3 C12 C13 -0.6(7)
Fe1 N3 C12 C17 174.3(4)
Fe1 N5 C18 C19 108.6(6)
Fe1 N5 C18 C25 -67.1(8)
Fe1 N6 N7 N8 -6.9(3)
Fe1 N6 C38 C39 25.0(7)
Fe1 N6 C38 C43 -154.7(4)
Fe1 N8 C44 C45 -61.8(6)
Fe1 N8 C44 C51 115.5(5)
N1 C2 C3 N2 1.8(6)
N1 C2 C3 C5 -178.5(6)
N3 N4 N5 Fe1 8.7(3)
N3 N4 N5 C18 172.1(4)
N3 C12 C13 C14 174.3(4)
N3 C12 C17 C16 -175.4(4)
N4 N3 C12 C13 176.8(4)
N4 N3 C12 C17 -8.3(6)
N4 N5 C18 C19 -36.1(5)
N4 N5 C18 C25 148.3(4)
N5 C18 C19 C20 -55.1(6)
N5 C18 C19 C24 123.8(5)
N5 C18 C25 C26 174.2(4)
N5 C18 C25 C32 -6.3(7)
N6 N7 N8 Fe1 6.4(3)
N6 N7 N8 C44 171.6(3)
N6 C38 C39 C40 -178.7(4)
N6 C38 C43 C42 178.6(4)
N7 N6 C38 C39 -169.4(4)
N7 N6 C38 C43 10.9(6)
N7 N8 C44 C45 147.0(3)
N7 N8 C44 C51 -35.7(6)
N8 C44 C45 C46 133.5(5)
N8 C44 C45 C50 -42.4(6)
N8 C44 C51 C52 168.1(4)
N8 C44 C51 C58 -11.4(6)
C1 N1 C2 C3 0.6(6)
C1 N1 C2 C4 -173.6(5)
C1 N1 C6 C7 -110.8(5)
C1 N1 C6 C8 117.4(5)
C1 N2 C3 C2 -3.6(6)
C1 N2 C3 C5 176.7(6)
C1 N2 C9 C10 -120.1(5)
C1 N2 C9 C11 109.7(5)
C2 N1 C1 Fe1 171.5(3)
C2 N1 C1 N2 -2.7(5)
C2 N1 C6 C7 61.5(6)
C2 N1 C6 C8 -70.3(7)
C3 N2 C1 Fe1 -170.3(4)
C3 N2 C1 N1 3.9(5)
C3 N2 C9 C10 61.0(7)
C3 N2 C9 C11 -69.2(7)
C4 C2 C3 N2 175.8(5)
C4 C2 C3 C5 -4.5(11)
C6 N1 C1 Fe1 -15.0(6)
C6 N1 C1 N2 170.7(4)
C6 N1 C2 C3 -172.3(5)
C6 N1 C2 C4 13.5(8)
C9 N2 C1 Fe1 10.6(6)
C9 N2 C1 N1 -175.2(4)
C9 N2 C3 C2 175.4(5)
C9 N2 C3 C5 -4.3(9)
C12 N3 N4 N5 171.8(3)
C12 C13 C14 C15 0.4(7)
C13 C12 C17 C16 -0.6(7)
C13 C14 C15 C16 1.4(7)
C14 C15 C16 C17 -2.9(8)
C15 C16 C17 C12 2.4(8)
C17 C12 C13 C14 -0.8(7)
C18 C19 C20 C21 -180.0(4)
C18 C19 C24 C23 -178.3(4)
C18 C25 C26 C27 -54.6(6)
C18 C25 C26 C31 128.4(5)
C18 C25 C32 C33 147.6(5)
C18 C25 C32 C37 -36.6(7)
C19 C18 C25 C26 -1.1(7)
C19 C18 C25 C32 178.4(4)
C19 C20 C21 C22 -1.3(8)
C20 C19 C24 C23 0.6(7)
C20 C21 C22 C23 -0.2(8)
C21 C22 C23 C24 2.0(8)
C22 C23 C24 C19 -2.1(8)
C24 C19 C20 C21 1.2(7)
C25 C18 C19 C20 120.4(6)
C25 C18 C19 C24 -60.8(7)
C25 C26 C27 C28 -179.6(4)
C25 C26 C31 C30 178.8(4)
C25 C32 C33 C34 174.4(5)
C25 C32 C37 C36 -174.4(5)
C26 C25 C32 C33 -32.9(6)
C26 C25 C32 C37 142.9(4)
C26 C27 C28 C29 2.2(8)
C27 C26 C31 C30 1.7(6)
C27 C28 C29 C30 -0.7(8)
C28 C29 C30 C31 -0.3(8)
C29 C30 C31 C26 -0.2(7)
C31 C26 C27 C28 -2.7(7)
C32 C25 C26 C27 125.8(4)
C32 C25 C26 C31 -51.2(5)
C32 C33 C34 C35 1.8(8)
C33 C32 C37 C36 1.6(7)
C33 C34 C35 C36 -1.9(8)
C34 C35 C36 C37 1.9(8)
C35 C36 C37 C32 -1.7(8)
C37 C32 C33 C34 -1.6(7)
C38 N6 N7 N8 -178.5(3)
C38 C39 C40 C41 -0.9(7)
C39 C38 C43 C42 -1.1(7)
C39 C40 C41 C42 0.8(7)
C40 C41 C42 C43 -0.9(8)
C41 C42 C43 C38 1.0(8)
C43 C38 C39 C40 1.1(7)
C44 C45 C46 C47 -176.4(5)
C44 C45 C50 C49 176.1(5)
C44 C51 C52 C53 141.3(4)
C44 C51 C52 C57 -42.2(6)
C44 C51 C58 C59 -57.0(6)
C44 C51 C58 C63 125.6(4)
C45 C44 C51 C52 -14.9(6)
C45 C44 C51 C58 165.5(4)
C45 C46 C47 C48 0.3(10)
C46 C45 C50 C49 0.1(8)
C46 C47 C48 C49 0.2(11)
C47 C48 C49 C50 -0.5(11)
C48 C49 C50 C45 0.4(10)
C50 C45 C46 C47 -0.5(8)
C51 C44 C45 C46 -43.8(7)
C51 C44 C45 C50 140.3(5)
C51 C52 C53 C54 178.7(4)
C51 C52 C57 C56 -177.8(4)
C51 C58 C59 C60 179.4(4)
C51 C58 C63 C62 -179.7(4)
C52 C51 C58 C59 123.4(4)
C52 C51 C58 C63 -53.9(5)
C52 C53 C54 C55 -0.9(8)
C53 C52 C57 C56 -1.2(6)
C53 C54 C55 C56 -0.8(7)
C54 C55 C56 C57 1.5(7)
C55 C56 C57 C52 -0.5(7)
C57 C52 C53 C54 1.8(6)
C58 C51 C52 C53 -39.1(5)
C58 C51 C52 C57 137.4(4)
C58 C59 C60 C61 0.0(7)
C59 C58 C63 C62 2.9(7)
C59 C60 C61 C62 3.5(7)
C60 C61 C62 C63 -3.7(8)
C61 C62 C63 C58 0.5(7)
C63 C58 C59 C60 -3.2(7)

loop_
_smtbx_masks_void_nr
_smtbx_masks_void_average_x
_smtbx_masks_void_average_y
_smtbx_masks_void_average_z
_smtbx_masks_void_volume
_smtbx_masks_void_count_electrons
1 0.000 0.000 0.000 241.0 0.0
2 0.368 0.697 0.544 14.9 0.0
3 0.632 0.303 0.456 14.9 0.0
